data_1543088
loop_
_publ_author_name
'Bauri, A. K.'
'Foro, Sabine'
'Do, Nhu Quynh Nguyen'

_publ_section_title
;
 1-(2,6-Dihydroxyphenyl)tetradecan-1-one: isolated from the fruit rinds of
 <i>Myristica malabarica</i>
;
_journal_coeditor_code SU4030
_journal_issue 4
_journal_name_full IUCrData
_journal_page_first x160577
_journal_paper_doi 10.1107/S2414314616005770
_journal_volume 1
_journal_year 2016
_chemical_formula_iupac 'C20 H32 O3'
_chemical_formula_moiety 'C20 H32 O3'
_chemical_formula_sum 'C20 H32 O3'
_chemical_formula_weight 320.46
_chemical_melting_point 363
_chemical_name_common 'Dihydroxy phenyl tetradecyl ketone'
_chemical_name_systematic 1-(2,6-Dihydroxyphenyl)tetradecan-1-one
_space_group_IT_number 14
_symmetry_cell_setting monoclinic
_symmetry_space_group_name_Hall '-P 2ybc'
_symmetry_space_group_name_H-M 'P 1 21/c 1'
_atom_sites_solution_hydrogens geom
_atom_sites_solution_primary direct
_atom_sites_solution_secondary difmap
_audit_creation_method SHELXL-97
_cell_angle_alpha 90.00
_cell_angle_beta 97.670(10)
_cell_angle_gamma 90.00
_cell_formula_units_Z 4
_cell_length_a 4.2047(6)
_cell_length_b 34.146(4)
_cell_length_c 13.347(3)
_cell_measurement_reflns_used 1086
_cell_measurement_temperature 293(2)
_cell_measurement_theta_max 27.90
_cell_measurement_theta_min 2.83
_cell_volume 1899.1(6)
_computing_cell_refinement
;
CrysAlis RED (Oxford Diffraction, 2009)
;
_computing_data_collection
;
CrysAlis CCD (Oxford Diffraction, 2009)
;
_computing_data_reduction
;
CrysAlis RED (Oxford Diffraction, 2009)
;
_computing_molecular_graphics
;
PLATON (Spek, 2009)
;
_computing_publication_material
;
SHELXL-97 (Sheldrick, 2008) and PLATON (Spek, 2009)
;
_computing_structure_refinement
;
SHELXL-97 (Sheldrick, 2008)
;
_computing_structure_solution
;
SHELXS-97 (Sheldrick, 2008)
;
_diffrn_ambient_temperature 293(2)
_diffrn_measured_fraction_theta_full 0.983
_diffrn_measured_fraction_theta_max 0.983
_diffrn_measurement_device_type
;
Oxford Diffraction Xcalibur, Sapphire CCD
;
_diffrn_measurement_method
;
Rotation method data acquisition using omega scans.
;
_diffrn_radiation_monochromator graphite
_diffrn_radiation_source 'fine-focus sealed tube'
_diffrn_radiation_type MoK\a
_diffrn_radiation_wavelength 0.71073
_diffrn_reflns_av_R_equivalents 0.0252
_diffrn_reflns_av_sigmaI/netI 0.0363
_diffrn_reflns_limit_h_max 2
_diffrn_reflns_limit_h_min -5
_diffrn_reflns_limit_k_max 33
_diffrn_reflns_limit_k_min -41
_diffrn_reflns_limit_l_max 14
_diffrn_reflns_limit_l_min -16
_diffrn_reflns_number 6324
_diffrn_reflns_theta_full 25.34
_diffrn_reflns_theta_max 25.34
_diffrn_reflns_theta_min 2.84
_diffrn_standards_number 0
_exptl_absorpt_coefficient_mu 0.073
_exptl_absorpt_correction_T_max 0.9942
_exptl_absorpt_correction_T_min 0.9643
_exptl_absorpt_correction_type multi-scan
_exptl_absorpt_process_details
;
(CrysAlis RED; Oxford Diffraction, 2009)
;
_exptl_crystal_colour colourless
_exptl_crystal_density_diffrn 1.121
_exptl_crystal_density_method 'not measured'
_exptl_crystal_description needle
_exptl_crystal_F_000 704
_exptl_crystal_size_max 0.50
_exptl_crystal_size_mid 0.12
_exptl_crystal_size_min 0.08
_refine_diff_density_max 0.186
_refine_diff_density_min -0.162
_refine_ls_extinction_method none
_refine_ls_goodness_of_fit_ref 1.299
_refine_ls_hydrogen_treatment mixed
_refine_ls_matrix_type full
_refine_ls_number_parameters 214
_refine_ls_number_reflns 3396
_refine_ls_number_restraints 2
_refine_ls_restrained_S_all 1.299
_refine_ls_R_factor_all 0.1364
_refine_ls_R_factor_gt 0.0857
_refine_ls_shift/su_max 0.000
_refine_ls_shift/su_mean 0.000
_refine_ls_structure_factor_coef Fsqd
_refine_ls_weighting_details 'calc w=1/[\s^2^(Fo^2^)+(0.0204P)^2^+1.6101P] where P=(Fo^2^+2Fc^2^)/3'
_refine_ls_weighting_scheme calc
_refine_ls_wR_factor_gt 0.1395
_refine_ls_wR_factor_ref 0.1604
_reflns_number_gt 2217
_reflns_number_total 3396
_reflns_threshold_expression >2sigma(I)
_cod_data_source_file su4030sup1.cif
_cod_data_source_block I
_cod_original_sg_symbol_H-M 'P 21/c'
_cod_database_code 1543088

loop_
_symmetry_equiv_pos_as_xyz
'x, y, z'
'-x, y+1/2, -z+1/2'
'-x, -y, -z'
'x,-y-1/2, z-1/2'

loop_
_atom_site_type_symbol
_atom_site_label
_atom_site_fract_x
_atom_site_fract_y
_atom_site_fract_z
_atom_site_U_iso_or_equiv
_atom_site_adp_type
_atom_site_calc_flag
_atom_site_refinement_flags
_atom_site_occupancy
_atom_site_symmetry_multiplicity
C C1 -0.0113(8) 0.72255(9) 0.2460(2) 0.0393(8) Uani d . 1 1
C C2 -0.0688(8) 0.74981(10) 0.3212(2) 0.0425(8) Uani d . 1 1
C C3 -0.2542(9) 0.78269(10) 0.2988(2) 0.0532(9) Uani d . 1 1
H H3 -0.2905 0.8000 0.3498 0.064 Uiso calc R 1 1
C C4 -0.3858(10) 0.78977(12) 0.2000(3) 0.0640(11) Uani d . 1 1
H H4 -0.5121 0.8119 0.1847 0.077 Uiso calc R 1 1
C C5 -0.3317(9) 0.76445(11) 0.1246(3) 0.0597(10) Uani d . 1 1
H H5 -0.4209 0.7695 0.0583 0.072 Uiso calc R 1 1
C C6 -0.1467(8) 0.73162(10) 0.1462(2) 0.0464(9) Uani d . 1 1
C C7 0.1710(9) 0.68584(10) 0.2653(2) 0.0470(9) Uani d . 1 1
C C8 0.3023(8) 0.67262(9) 0.3702(2) 0.0454(8) Uani d . 1 1
H H8A 0.1333 0.6746 0.4128 0.054 Uiso calc R 1 1
H H8B 0.4726 0.6904 0.3971 0.054 Uiso calc R 1 1
C C9 0.4330(9) 0.63108(9) 0.3769(2) 0.0492(9) Uani d . 1 1
H H9A 0.2658 0.6130 0.3494 0.059 Uiso calc R 1 1
H H9B 0.6084 0.6289 0.3368 0.059 Uiso calc R 1 1
C C10 0.5516(8) 0.62006(10) 0.4857(2) 0.0498(9) Uani d . 1 1
H H10A 0.7275 0.6373 0.5109 0.060 Uiso calc R 1 1
H H10B 0.3797 0.6246 0.5261 0.060 Uiso calc R 1 1
C C11 0.6644(9) 0.57805(10) 0.5009(2) 0.0512(9) Uani d . 1 1
H H11A 0.8370 0.5734 0.4609 0.061 Uiso calc R 1 1
H H11B 0.4889 0.5606 0.4763 0.061 Uiso calc R 1 1
C C12 0.7816(9) 0.56813(10) 0.6106(2) 0.0508(9) Uani d . 1 1
H H12A 0.9618 0.5850 0.6340 0.061 Uiso calc R 1 1
H H12B 0.6114 0.5740 0.6507 0.061 Uiso calc R 1 1
C C13 0.8842(9) 0.52598(10) 0.6300(3) 0.0534(9) Uani d . 1 1
H H13A 0.7034 0.5090 0.6082 0.064 Uiso calc R 1 1
H H13B 1.0526 0.5198 0.5895 0.064 Uiso calc R 1 1
C C14 1.0047(9) 0.51736(10) 0.7395(2) 0.0515(9) Uani d . 1 1
H H14A 0.8372 0.5241 0.7799 0.062 Uiso calc R 1 1
H H14B 1.1870 0.5342 0.7607 0.062 Uiso calc R 1 1
C C15 1.1044(9) 0.47527(10) 0.7621(3) 0.0540(9) Uani d . 1 1
H H15A 0.9208 0.4584 0.7431 0.065 Uiso calc R 1 1
H H15B 1.2684 0.4682 0.7207 0.065 Uiso calc R 1 1
C C16 1.2325(9) 0.46803(10) 0.8721(3) 0.0532(9) Uani d . 1 1
H H16A 1.4150 0.4851 0.8908 0.064 Uiso calc R 1 1
H H16B 1.0679 0.4752 0.9132 0.064 Uiso calc R 1 1
C C17 1.3348(9) 0.42633(10) 0.8971(3) 0.0533(9) Uani d . 1 1
H H17A 1.4977 0.4188 0.8557 0.064 Uiso calc R 1 1
H H17B 1.1519 0.4091 0.8801 0.064 Uiso calc R 1 1
C C18 1.4666(9) 0.42050(10) 1.0074(3) 0.0525(9) Uani d . 1 1
H H18A 1.6473 0.4380 1.0242 0.063 Uiso calc R 1 1
H H18B 1.3025 0.4280 1.0484 0.063 Uiso calc R 1 1
C C19 1.5747(10) 0.37927(10) 1.0357(3) 0.0635(11) Uani d . 1 1
H H19A 1.3939 0.3617 1.0200 0.076 Uiso calc R 1 1
H H19B 1.7379 0.3716 0.9946 0.076 Uiso calc R 1 1
C C20 1.7081(10) 0.37452(12) 1.1458(3) 0.0743(12) Uani d . 1 1
H H20A 1.5470 0.3816 1.1871 0.111 Uiso calc R 1 1
H H20B 1.8919 0.3912 1.1616 0.111 Uiso calc R 1 1
H H20C 1.7701 0.3477 1.1587 0.111 Uiso calc R 1 1
O O1 0.0677(7) 0.74329(7) 0.41776(17) 0.0621(7) Uani d D 1 1
H H1O 0.008(9) 0.7602(9) 0.456(2) 0.075 Uiso d D 1 1
O O2 -0.0966(7) 0.70821(7) 0.06808(17) 0.0638(8) Uani d D 1 1
H H2O 0.016(8) 0.6889(8) 0.088(3) 0.077 Uiso d D 1 1
O O3 0.2155(8) 0.66456(7) 0.19388(18) 0.0763(9) Uani d . 1 1

loop_
_atom_site_aniso_label
_atom_site_aniso_U_11
_atom_site_aniso_U_22
_atom_site_aniso_U_33
_atom_site_aniso_U_12
_atom_site_aniso_U_13
_atom_site_aniso_U_23
C1 0.052(2) 0.0385(18) 0.0266(16) -0.0058(15) 0.0025(14) 0.0033(14)
C2 0.053(2) 0.0442(19) 0.0296(18) -0.0059(16) 0.0030(15) 0.0015(15)
C3 0.071(3) 0.051(2) 0.038(2) 0.0043(19) 0.0059(17) -0.0029(17)
C4 0.077(3) 0.060(2) 0.053(2) 0.019(2) 0.003(2) 0.008(2)
C5 0.074(3) 0.065(3) 0.036(2) 0.002(2) -0.0069(18) 0.0120(18)
C6 0.064(2) 0.044(2) 0.0304(18) -0.0107(17) 0.0021(16) 0.0013(15)
C7 0.067(2) 0.044(2) 0.0305(18) -0.0081(17) 0.0069(16) 0.0006(15)
C8 0.055(2) 0.046(2) 0.0340(18) -0.0023(16) 0.0012(15) 0.0036(15)
C9 0.058(2) 0.044(2) 0.044(2) 0.0003(17) 0.0033(16) 0.0028(16)
C10 0.054(2) 0.049(2) 0.045(2) 0.0015(17) 0.0014(16) 0.0065(17)
C11 0.060(2) 0.048(2) 0.045(2) 0.0040(17) 0.0024(17) 0.0059(16)
C12 0.057(2) 0.049(2) 0.046(2) 0.0035(17) 0.0056(17) 0.0072(17)
C13 0.063(2) 0.046(2) 0.050(2) 0.0060(18) 0.0031(17) 0.0081(17)
C14 0.058(2) 0.049(2) 0.047(2) 0.0050(17) 0.0066(17) 0.0089(17)
C15 0.063(2) 0.048(2) 0.049(2) 0.0026(18) 0.0007(18) 0.0065(17)
C16 0.060(2) 0.048(2) 0.051(2) 0.0050(18) 0.0042(18) 0.0065(17)
C17 0.062(2) 0.045(2) 0.052(2) 0.0017(17) 0.0035(18) 0.0066(17)
C18 0.058(2) 0.046(2) 0.054(2) 0.0039(17) 0.0073(18) 0.0075(17)
C19 0.077(3) 0.049(2) 0.064(3) 0.002(2) 0.003(2) 0.008(2)
C20 0.084(3) 0.068(3) 0.068(3) 0.008(2) 0.000(2) 0.023(2)
O1 0.096(2) 0.0599(17) 0.0268(13) 0.0189(15) -0.0037(12) -0.0071(11)
O2 0.111(2) 0.0497(16) 0.0279(13) -0.0022(15) 0.0005(13) -0.0004(12)
O3 0.138(3) 0.0541(16) 0.0363(15) 0.0235(16) 0.0090(15) -0.0027(13)

loop_
_atom_type_symbol
_atom_type_description
_atom_type_scat_dispersion_real
_atom_type_scat_dispersion_imag
_atom_type_scat_source
C C 0.0033 0.0016 'International Tables Vol C Tables 4.2.6.8 and 6.1.1.4'
H H 0.0000 0.0000 'International Tables Vol C Tables 4.2.6.8 and 6.1.1.4'
O O 0.0106 0.0060 'International Tables Vol C Tables 4.2.6.8 and 6.1.1.4'

loop_
_geom_angle_atom_site_label_1
_geom_angle_atom_site_label_2
_geom_angle_atom_site_label_3
_geom_angle
C6 C1 C2 116.1(3)
C6 C1 C7 119.1(3)
C2 C1 C7 124.8(3)
O1 C2 C3 119.7(3)
O1 C2 C1 118.4(3)
C3 C2 C1 121.9(3)
C2 C3 C4 119.6(3)
C2 C3 H3 120.2
C4 C3 H3 120.2
C5 C4 C3 120.4(4)
C5 C4 H4 119.8
C3 C4 H4 119.8
C4 C5 C6 120.4(3)
C4 C5 H5 119.8
C6 C5 H5 119.8
O2 C6 C5 117.6(3)
O2 C6 C1 120.9(3)
C5 C6 C1 121.5(3)
O3 C7 C1 119.7(3)
O3 C7 C8 117.9(3)
C1 C7 C8 122.4(3)
C7 C8 C9 114.9(3)
C7 C8 H8A 108.6
C9 C8 H8A 108.6
C7 C8 H8B 108.6
C9 C8 H8B 108.6
H8A C8 H8B 107.5
C10 C9 C8 111.0(3)
C10 C9 H9A 109.4
C8 C9 H9A 109.4
C10 C9 H9B 109.4
C8 C9 H9B 109.4
H9A C9 H9B 108.0
C11 C10 C9 114.8(3)
C11 C10 H10A 108.6
C9 C10 H10A 108.6
C11 C10 H10B 108.6
C9 C10 H10B 108.6
H10A C10 H10B 107.5
C10 C11 C12 113.3(3)
C10 C11 H11A 108.9
C12 C11 H11A 108.9
C10 C11 H11B 108.9
C12 C11 H11B 108.9
H11A C11 H11B 107.7
C13 C12 C11 115.2(3)
C13 C12 H12A 108.5
C11 C12 H12A 108.5
C13 C12 H12B 108.5
C11 C12 H12B 108.5
H12A C12 H12B 107.5
C14 C13 C12 113.7(3)
C14 C13 H13A 108.8
C12 C13 H13A 108.8
C14 C13 H13B 108.8
C12 C13 H13B 108.8
H13A C13 H13B 107.7
C13 C14 C15 115.1(3)
C13 C14 H14A 108.5
C15 C14 H14A 108.5
C13 C14 H14B 108.5
C15 C14 H14B 108.5
H14A C14 H14B 107.5
C16 C15 C14 113.6(3)
C16 C15 H15A 108.9
C14 C15 H15A 108.9
C16 C15 H15B 108.9
C14 C15 H15B 108.9
H15A C15 H15B 107.7
C17 C16 C15 114.9(3)
C17 C16 H16A 108.5
C15 C16 H16A 108.5
C17 C16 H16B 108.5
C15 C16 H16B 108.5
H16A C16 H16B 107.5
C16 C17 C18 113.2(3)
C16 C17 H17A 108.9
C18 C17 H17A 108.9
C16 C17 H17B 108.9
C18 C17 H17B 108.9
H17A C17 H17B 107.7
C19 C18 C17 115.1(3)
C19 C18 H18A 108.5
C17 C18 H18A 108.5
C19 C18 H18B 108.5
C17 C18 H18B 108.5
H18A C18 H18B 107.5
C20 C19 C18 113.8(3)
C20 C19 H19A 108.8
C18 C19 H19A 108.8
C20 C19 H19B 108.8
C18 C19 H19B 108.8
H19A C19 H19B 107.7
C19 C20 H20A 109.5
C19 C20 H20B 109.5
H20A C20 H20B 109.5
C19 C20 H20C 109.5
H20A C20 H20C 109.5
H20B C20 H20C 109.5
C2 O1 H1O 110(3)
C6 O2 H2O 111(3)

loop_
_geom_bond_atom_site_label_1
_geom_bond_atom_site_label_2
_geom_bond_distance
C1 C6 1.412(4)
C1 C2 1.413(4)
C1 C7 1.474(4)
C2 O1 1.357(4)
C2 C3 1.377(5)
C3 C4 1.381(5)
C3 H3 0.9300
C4 C5 1.369(5)
C4 H4 0.9300
C5 C6 1.373(5)
C5 H5 0.9300
C6 O2 1.352(4)
C7 O3 1.233(4)
C7 C8 1.503(4)
C8 C9 1.520(4)
C8 H8A 0.9700
C8 H8B 0.9700
C9 C10 1.519(4)
C9 H9A 0.9700
C9 H9B 0.9700
C10 C11 1.516(4)
C10 H10A 0.9700
C10 H10B 0.9700
C11 C12 1.519(4)
C11 H11A 0.9700
C11 H11B 0.9700
C12 C13 1.515(4)
C12 H12A 0.9700
C12 H12B 0.9700
C13 C14 1.510(4)
C13 H13A 0.9700
C13 H13B 0.9700
C14 C15 1.516(4)
C14 H14A 0.9700
C14 H14B 0.9700
C15 C16 1.516(4)
C15 H15A 0.9700
C15 H15B 0.9700
C16 C17 1.512(4)
C16 H16A 0.9700
C16 H16B 0.9700
C17 C18 1.515(4)
C17 H17A 0.9700
C17 H17B 0.9700
C18 C19 1.512(4)
C18 H18A 0.9700
C18 H18B 0.9700
C19 C20 1.510(5)
C19 H19A 0.9700
C19 H19B 0.9700
C20 H20A 0.9600
C20 H20B 0.9600
C20 H20C 0.9600
O1 H1O 0.836(18)
O2 H2O 0.835(18)

loop_
_geom_hbond_atom_site_label_D
_geom_hbond_atom_site_label_H
_geom_hbond_atom_site_label_A
_geom_hbond_site_symmetry_A
_geom_hbond_distance_DH
_geom_hbond_distance_HA
_geom_hbond_distance_DA
_geom_hbond_angle_DHA
O2 H2O O3 . 0.84(2) 1.75(3) 2.485(4) 146(4)
O1 H1O O2 4_576 0.84(2) 1.94(2) 2.760(3) 168(4)

loop_
_geom_torsion_atom_site_label_1
_geom_torsion_atom_site_label_2
_geom_torsion_atom_site_label_3
_geom_torsion_atom_site_label_4
_geom_torsion
C6 C1 C2 O1 -177.2(3)
C7 C1 C2 O1 4.1(5)
C6 C1 C2 C3 1.8(5)
C7 C1 C2 C3 -176.9(3)
O1 C2 C3 C4 178.3(3)
C1 C2 C3 C4 -0.7(5)
C2 C3 C4 C5 -0.4(6)
C3 C4 C5 C6 0.2(6)
C4 C5 C6 O2 -178.6(4)
C4 C5 C6 C1 1.0(6)
C2 C1 C6 O2 177.7(3)
C7 C1 C6 O2 -3.6(5)
C2 C1 C6 C5 -2.0(5)
C7 C1 C6 C5 176.8(3)
C6 C1 C7 O3 3.4(5)
C2 C1 C7 O3 -177.9(3)
C6 C1 C7 C8 -175.5(3)
C2 C1 C7 C8 3.2(5)
O3 C7 C8 C9 -8.9(5)
C1 C7 C8 C9 170.0(3)
C7 C8 C9 C10 -178.5(3)
C8 C9 C10 C11 175.8(3)
C9 C10 C11 C12 179.9(3)
C10 C11 C12 C13 177.6(3)
C11 C12 C13 C14 179.0(3)
C12 C13 C14 C15 179.0(3)
C13 C14 C15 C16 178.4(3)
C14 C15 C16 C17 -179.9(3)
C15 C16 C17 C18 179.0(3)
C16 C17 C18 C19 -179.5(3)
C17 C18 C19 C20 179.4(3)

_cod_database_fobs_code 1543088
